data_4088872
loop_
_publ_author_name
'McCrea-Hendrick, Madison L.'
'Caputo, Christine A.'
'Linnera, Jarno'
'Vasko, Petra'
'Weinstein, Cory M.'
'Fettinger, James C.'
'Tuononen, Heikki M.'
'Power, Philip P.'

_publ_section_title
;
 Cleavage of Ge--Ge and Sn--Sn Triple Bonds in Heavy Group 14 Element
 Alkyne Analogues (EAriPr4)2 (E = Ge, Sn; AriPr4 =
 C6H3-2,6(C6H3-2,6-iPr2)2) by Reaction with Group 6 Carbonyls
;
_journal_issue 16
_journal_name_full Organometallics
_journal_page_first 2759
_journal_paper_doi 10.1021/acs.organomet.6b00519
_journal_volume 35
_journal_year 2016
_chemical_formula_moiety 'C68 H74 Ge2 Mo2 O8'
_chemical_formula_sum 'C68 H74 Ge2 Mo2 O8'
_chemical_formula_weight 1356.33
_space_group_crystal_system monoclinic
_space_group_IT_number 15
_space_group_name_Hall '-C 2yc'
_space_group_name_H-M_alt 'C 1 2/c 1'
_atom_sites_solution_hydrogens geom
_audit_creation_method SHELXL-2014/7
_cell_angle_alpha 90
_cell_angle_beta 91.654(2)
_cell_angle_gamma 90
_cell_formula_units_Z 4
_cell_length_a 24.5267(8)
_cell_length_b 19.8446(6)
_cell_length_c 15.8771(5)
_cell_measurement_reflns_used 7172
_cell_measurement_temperature 90(2)
_cell_measurement_theta_max 68.20
_cell_measurement_theta_min 2.86
_cell_volume 7724.5(4)
_computing_cell_refinement 'SAINT (7.68A) (Bruker, 2009)'
_computing_data_collection 'Apex2 (2010-11.3) (Bruker, 2010)'
_computing_data_reduction 'SAINT (7.68A) (Bruker, 2009)'
_computing_molecular_graphics 'Bruker SHELXTL'
_computing_publication_material 'Bruker SHELXTL'
_computing_structure_refinement 'SHELXL-2014/7 (Sheldrick, 2014)'
_computing_structure_solution 'SHELXS-97 (Sheldrick, 2008)'
_diffrn_ambient_temperature 90(2)
_diffrn_measured_fraction_theta_full 0.998
_diffrn_measured_fraction_theta_max 0.998
_diffrn_measurement_device_type 'Bruker APEX-II CCD'
_diffrn_measurement_method '\f and \w scans'
_diffrn_radiation_type CuK\a
_diffrn_radiation_wavelength 1.54178
_diffrn_reflns_av_R_equivalents 0.0585
_diffrn_reflns_av_unetI/netI 0.0799
_diffrn_reflns_Laue_measured_fraction_full 0.998
_diffrn_reflns_Laue_measured_fraction_max 0.998
_diffrn_reflns_limit_h_max 29
_diffrn_reflns_limit_h_min -23
_diffrn_reflns_limit_k_max 22
_diffrn_reflns_limit_k_min -23
_diffrn_reflns_limit_l_max 18
_diffrn_reflns_limit_l_min -18
_diffrn_reflns_number 14939
_diffrn_reflns_point_group_measured_fraction_full 0.998
_diffrn_reflns_point_group_measured_fraction_max 0.998
_diffrn_reflns_theta_full 66.583
_diffrn_reflns_theta_max 66.583
_diffrn_reflns_theta_min 2.865
_exptl_absorpt_coefficient_mu 3.841
_exptl_absorpt_correction_T_max 0.9652
_exptl_absorpt_correction_T_min 0.6466
_exptl_absorpt_correction_type numerical
_exptl_absorpt_process_details 'SADABS 2008/1 (Sheldrick, 2008)'
_exptl_crystal_colour Green
_exptl_crystal_density_diffrn 1.166
_exptl_crystal_description Parallelpiped
_exptl_crystal_F_000 2776
_exptl_crystal_size_max 0.151
_exptl_crystal_size_mid 0.074
_exptl_crystal_size_min 0.064
_refine_diff_density_max 1.777
_refine_diff_density_min -1.658
_refine_diff_density_rms 0.132
_refine_ls_extinction_method none
_refine_ls_goodness_of_fit_ref 1.016
_refine_ls_hydrogen_treatment constr
_refine_ls_matrix_type full
_refine_ls_number_parameters 369
_refine_ls_number_reflns 6816
_refine_ls_number_restraints 0
_refine_ls_restrained_S_all 1.016
_refine_ls_R_factor_all 0.1042
_refine_ls_R_factor_gt 0.0683
_refine_ls_shift/su_max 0.000
_refine_ls_shift/su_mean 0.000
_refine_ls_structure_factor_coef Fsqd
_refine_ls_weighting_details 'w=1/[\s^2^(Fo^2^)+(0.1250P)^2^] where P=(Fo^2^+2Fc^2^)/3'
_refine_ls_weighting_scheme calc
_refine_ls_wR_factor_gt 0.1731
_refine_ls_wR_factor_ref 0.2009
_reflns_Friedel_coverage 0.000
_reflns_number_gt 4476
_reflns_number_total 6816
_reflns_threshold_expression 'I > 2\s(I)'
_cod_data_source_file om6b00519_si_001.cif
_cod_data_source_block CC61FMI_SQ
_cod_depositor_comments
;
The following automatic conversions were performed:

data item '_exptl_absorpt_correction_type' value 'Numerical' was
changed to 'numerical' in accordance with the
/home/saulius/struct/COD-crude-data/automatic-downloads/DataCite-retrospective/ACS/depositions/lib/dictionaries/cif_core.dic
dictionary named 'cif_core.dic' version 2.4.2 last updated on
2011-04-26.

Automatic conversion script
Id: cif_fix_values 6909 2019-04-08 15:41:33Z antanas 
;
_cod_original_sg_symbol_H-M 'C 2/c'
_cod_database_code 4088872
_shelx_shelxl_version_number 2014/7
_shelx_space_group_comment
; 
The symmetry employed for this shelxl refinement is uniquely defined 
by the following loop, which should always be used as a source of 
symmetry information in preference to the above space-group names. 
They are only intended as comments. 
;
_shelx_estimated_absorpt_t_min 0.595
_shelx_estimated_absorpt_t_max 0.791

loop_
_space_group_symop_operation_xyz
'x, y, z'
'-x, y, -z+1/2'
'x+1/2, y+1/2, z'
'-x+1/2, y+1/2, -z+1/2'
'-x, -y, -z'
'x, -y, z-1/2'
'-x+1/2, -y+1/2, -z'
'x+1/2, -y+1/2, z-1/2'

loop_
_atom_site_label
_atom_site_type_symbol
_atom_site_fract_x
_atom_site_fract_y
_atom_site_fract_z
_atom_site_U_iso_or_equiv
_atom_site_adp_type
_atom_site_occupancy
_atom_site_site_symmetry_order
_atom_site_calc_flag
_atom_site_refinement_flags_posn
_atom_site_refinement_flags_adp
_atom_site_disorder_assembly
_atom_site_disorder_group
Mo1 Mo 0.20725(2) 0.28027(3) 0.56333(3) 0.0373(2) Uani 1 1 d . . A 1
Ge1 Ge 0.30654(3) 0.30995(4) 0.54552(5) 0.0367(2) Uani 1 1 d . . A 1
C1 C 0.3564(2) 0.3727(3) 0.6022(4) 0.0331(14) Uani 1 1 d . . A 1
O1 O 0.2452(2) 0.1696(3) 0.6992(3) 0.0538(14) Uani 1 1 d . . A 1
C2 C 0.3873(3) 0.3520(3) 0.6747(4) 0.0338(14) Uani 1 1 d . . A 1
O2 O 0.0861(2) 0.2747(3) 0.6209(4) 0.0569(14) Uani 1 1 d . . A 1
C3 C 0.4217(3) 0.3992(3) 0.7130(4) 0.0337(14) Uani 1 1 d . . A 1
H3 H 0.4424 0.3865 0.7619 0.040 Uiso 1 1 calc R U A 1
O3 O 0.2206(2) 0.3896(2) 0.7053(3) 0.0572(15) Uani 1 1 d . . A 1
C4 C 0.4267(3) 0.4639(3) 0.6825(4) 0.0372(15) Uani 1 1 d . . A 1
H4 H 0.4508 0.4950 0.7098 0.045 Uiso 1 1 calc R U A 1
O4 O 0.1684(2) 0.3919(2) 0.4285(3) 0.0521(13) Uani 1 1 d . . A 1
C5 C 0.3958(3) 0.4836(3) 0.6103(4) 0.0378(15) Uani 1 1 d . . A 1
H5 H 0.3991 0.5281 0.5889 0.045 Uiso 1 1 calc R U A 1
C6 C 0.3610(2) 0.4387(3) 0.5710(4) 0.0339(14) Uani 1 1 d . . A 1
C7 C 0.3853(3) 0.2820(3) 0.7093(4) 0.0344(14) Uani 1 1 d . . A 1
C8 C 0.4162(3) 0.2299(3) 0.6738(4) 0.0405(16) Uani 1 1 d . . A 1
C9 C 0.4176(3) 0.1664(3) 0.7113(4) 0.0387(15) Uani 1 1 d . . A 1
H9 H 0.4386 0.1313 0.6878 0.046 Uiso 1 1 calc R U A 1
C10 C 0.3883(3) 0.1547(3) 0.7827(5) 0.0451(17) Uani 1 1 d . . A 1
H10 H 0.3892 0.1111 0.8072 0.054 Uiso 1 1 calc R U A 1
C11 C 0.3577(3) 0.2046(3) 0.8196(4) 0.0426(17) Uani 1 1 d . . A 1
H11 H 0.3380 0.1954 0.8689 0.051 Uiso 1 1 calc R U A 1
C12 C 0.3560(3) 0.2700(3) 0.7829(4) 0.0407(17) Uani 1 1 d . . A 1
C13 C 0.4506(3) 0.2428(3) 0.5973(4) 0.0394(15) Uani 1 1 d . . A 1
H13 H 0.4284 0.2703 0.5562 0.047 Uiso 1 1 calc R U A 1
C14 C 0.4687(3) 0.1785(4) 0.5520(5) 0.0482(18) Uani 1 1 d . . A 1
H14A H 0.4920 0.1516 0.5902 0.072 Uiso 1 1 calc R U A 1
H14B H 0.4891 0.1907 0.5021 0.072 Uiso 1 1 calc R U A 1
H14C H 0.4365 0.1521 0.5347 0.072 Uiso 1 1 calc R U A 1
C15 C 0.5027(3) 0.2827(4) 0.6204(5) 0.0476(18) Uani 1 1 d . . A 1
H15A H 0.4927 0.3275 0.6406 0.071 Uiso 1 1 calc R U A 1
H15B H 0.5250 0.2871 0.5705 0.071 Uiso 1 1 calc R U A 1
H15C H 0.5234 0.2588 0.6648 0.071 Uiso 1 1 calc R U A 1
C16 C 0.3239(3) 0.3251(3) 0.8271(4) 0.0386(15) Uani 1 1 d . . A 1
H16 H 0.3166 0.3623 0.7858 0.046 Uiso 1 1 calc R U A 1
C17 C 0.2696(3) 0.3008(4) 0.8587(4) 0.0438(17) Uani 1 1 d . . A 1
H17A H 0.2487 0.2796 0.8123 0.066 Uiso 1 1 calc R U A 1
H17B H 0.2491 0.3392 0.8802 0.066 Uiso 1 1 calc R U A 1
H17C H 0.2759 0.2679 0.9040 0.066 Uiso 1 1 calc R U A 1
C18 C 0.3591(3) 0.3538(4) 0.9016(4) 0.0453(17) Uani 1 1 d . . A 1
H18A H 0.3664 0.3182 0.9431 0.068 Uiso 1 1 calc R U A 1
H18B H 0.3394 0.3908 0.9282 0.068 Uiso 1 1 calc R U A 1
H18C H 0.3937 0.3708 0.8805 0.068 Uiso 1 1 calc R U A 1
C19 C 0.3274(3) 0.4600(3) 0.4937(4) 0.0374(15) Uani 1 1 d . . A 1
C20 C 0.3471(3) 0.4456(3) 0.4135(4) 0.0413(16) Uani 1 1 d . . A 1
C21 C 0.3161(3) 0.4665(3) 0.3427(4) 0.0434(17) Uani 1 1 d . . A 1
H21 H 0.3285 0.4569 0.2879 0.052 Uiso 1 1 calc R U A 1
C22 C 0.2675(3) 0.5007(3) 0.3518(4) 0.0457(18) Uani 1 1 d . . A 1
H22 H 0.2467 0.5139 0.3031 0.055 Uiso 1 1 calc R U A 1
C23 C 0.2490(3) 0.5159(3) 0.4295(4) 0.0426(17) Uani 1 1 d . . A 1
H23 H 0.2153 0.5392 0.4341 0.051 Uiso 1 1 calc R U A 1
C24 C 0.2787(3) 0.4977(3) 0.5036(4) 0.0412(16) Uani 1 1 d . . A 1
C25 C 0.4028(3) 0.4114(3) 0.4017(4) 0.0383(15) Uani 1 1 d . . A 1
H25 H 0.4076 0.3768 0.4471 0.046 Uiso 1 1 calc R U A 1
C26 C 0.4488(3) 0.4623(4) 0.4129(4) 0.0481(18) Uani 1 1 d . . A 1
H26A H 0.4452 0.4970 0.3692 0.072 Uiso 1 1 calc R U A 1
H26B H 0.4839 0.4394 0.4080 0.072 Uiso 1 1 calc R U A 1
H26C H 0.4469 0.4833 0.4686 0.072 Uiso 1 1 calc R U A 1
C27 C 0.4072(3) 0.3750(4) 0.3165(4) 0.0472(17) Uani 1 1 d . . A 1
H27A H 0.3763 0.3441 0.3086 0.071 Uiso 1 1 calc R U A 1
H27B H 0.4414 0.3494 0.3160 0.071 Uiso 1 1 calc R U A 1
H27C H 0.4068 0.4082 0.2709 0.071 Uiso 1 1 calc R U A 1
C28 C 0.2606(3) 0.5207(4) 0.5875(4) 0.0452(17) Uani 1 1 d . . A 1
H28 H 0.2771 0.4899 0.6312 0.054 Uiso 1 1 calc R U A 1
C29 C 0.1978(3) 0.5194(4) 0.5965(5) 0.059(2) Uani 1 1 d . . A 1
H29A H 0.1812 0.5552 0.5618 0.089 Uiso 1 1 calc R U A 1
H29B H 0.1889 0.5267 0.6556 0.089 Uiso 1 1 calc R U A 1
H29C H 0.1835 0.4756 0.5778 0.089 Uiso 1 1 calc R U A 1
C30 C 0.2816(3) 0.5917(4) 0.6051(5) 0.055(2) Uani 1 1 d . . A 1
H30A H 0.3216 0.5914 0.6069 0.082 Uiso 1 1 calc R U A 1
H30B H 0.2684 0.6072 0.6595 0.082 Uiso 1 1 calc R U A 1
H30C H 0.2684 0.6221 0.5604 0.082 Uiso 1 1 calc R U A 1
C31 C 0.2305(3) 0.2076(4) 0.6508(4) 0.0440(17) Uani 1 1 d . . A 1
C32 C 0.1306(3) 0.2747(3) 0.5978(4) 0.0401(16) Uani 1 1 d . . A 1
C33 C 0.2172(3) 0.3505(3) 0.6533(4) 0.0384(16) Uani 1 1 d . . A 1
C34 C 0.1840(3) 0.3516(3) 0.4758(5) 0.0463(18) Uani 1 1 d . . A 1

loop_
_atom_site_aniso_label
_atom_site_aniso_U_11
_atom_site_aniso_U_22
_atom_site_aniso_U_33
_atom_site_aniso_U_23
_atom_site_aniso_U_13
_atom_site_aniso_U_12
Mo1 0.0399(3) 0.0304(3) 0.0406(3) -0.0008(2) -0.0177(2) -0.0033(2)
Ge1 0.0395(5) 0.0289(4) 0.0405(4) 0.0005(3) -0.0186(3) -0.0032(3)
C1 0.034(3) 0.029(3) 0.035(3) -0.003(3) -0.012(3) -0.004(3)
O1 0.064(3) 0.046(3) 0.050(3) 0.014(2) -0.028(3) -0.015(3)
C2 0.038(4) 0.029(3) 0.033(3) -0.002(3) -0.012(3) 0.002(3)
O2 0.046(3) 0.059(4) 0.064(3) 0.007(3) -0.012(3) 0.000(3)
C3 0.039(4) 0.028(3) 0.033(3) 0.001(3) -0.011(3) -0.002(3)
O3 0.083(4) 0.039(3) 0.047(3) -0.009(2) -0.031(3) 0.008(3)
C4 0.039(4) 0.034(3) 0.038(3) -0.001(3) -0.012(3) -0.006(3)
O4 0.057(3) 0.043(3) 0.054(3) 0.008(2) -0.024(2) -0.005(3)
C5 0.044(4) 0.029(3) 0.040(3) 0.000(3) -0.012(3) 0.001(3)
C6 0.033(3) 0.026(3) 0.041(3) 0.002(3) -0.011(3) -0.002(3)
C7 0.038(4) 0.032(3) 0.032(3) 0.004(3) -0.018(3) -0.004(3)
C8 0.035(4) 0.038(4) 0.047(4) 0.001(3) -0.020(3) -0.001(3)
C9 0.037(4) 0.031(3) 0.048(4) 0.000(3) -0.010(3) -0.004(3)
C10 0.044(4) 0.030(3) 0.060(4) 0.006(3) -0.020(3) -0.002(3)
C11 0.043(4) 0.038(4) 0.046(4) 0.009(3) -0.013(3) -0.003(3)
C12 0.040(4) 0.038(4) 0.042(4) 0.003(3) -0.023(3) -0.006(3)
C13 0.043(4) 0.029(3) 0.045(4) -0.006(3) -0.016(3) 0.004(3)
C14 0.048(4) 0.046(4) 0.050(4) -0.004(3) -0.017(3) 0.003(3)
C15 0.051(4) 0.042(4) 0.049(4) -0.005(3) -0.012(3) -0.005(3)
C16 0.041(4) 0.030(3) 0.044(4) 0.006(3) -0.012(3) -0.003(3)
C17 0.043(4) 0.040(4) 0.048(4) -0.004(3) -0.010(3) -0.001(3)
C18 0.047(4) 0.044(4) 0.044(4) -0.003(3) -0.013(3) 0.009(3)
C19 0.042(4) 0.028(3) 0.041(3) 0.000(3) -0.017(3) -0.001(3)
C20 0.042(4) 0.033(3) 0.048(4) -0.006(3) -0.022(3) -0.007(3)
C21 0.062(5) 0.029(3) 0.038(3) 0.001(3) -0.017(3) -0.006(3)
C22 0.056(5) 0.035(4) 0.045(4) 0.005(3) -0.023(3) -0.002(3)
C23 0.046(4) 0.032(3) 0.048(4) 0.002(3) -0.021(3) 0.000(3)
C24 0.048(4) 0.032(3) 0.042(4) 0.001(3) -0.017(3) 0.000(3)
C25 0.035(4) 0.034(3) 0.045(4) -0.001(3) -0.006(3) 0.000(3)
C26 0.050(4) 0.047(4) 0.047(4) -0.004(3) -0.011(3) -0.001(3)
C27 0.058(5) 0.035(4) 0.049(4) -0.002(3) -0.009(3) -0.003(3)
C28 0.051(4) 0.041(4) 0.043(4) 0.004(3) -0.009(3) 0.011(3)
C29 0.059(5) 0.066(6) 0.052(4) 0.008(4) -0.012(4) 0.017(4)
C30 0.071(5) 0.047(4) 0.046(4) -0.010(3) -0.020(4) 0.021(4)
C31 0.041(4) 0.044(4) 0.045(4) -0.018(3) -0.017(3) 0.003(3)
C32 0.041(4) 0.040(4) 0.039(3) 0.008(3) -0.009(3) -0.002(3)
C33 0.045(4) 0.025(3) 0.044(4) -0.003(3) -0.020(3) 0.001(3)
C34 0.042(4) 0.031(4) 0.065(5) -0.018(3) -0.023(3) 0.004(3)

loop_
_atom_type_symbol
_atom_type_description
_atom_type_scat_dispersion_real
_atom_type_scat_dispersion_imag
_atom_type_scat_source
C C 0.0181 0.0091 'International Tables Vol C Tables 4.2.6.8 and 6.1.1.4'
H H 0.0000 0.0000 'International Tables Vol C Tables 4.2.6.8 and 6.1.1.4'
O O 0.0492 0.0322 'International Tables Vol C Tables 4.2.6.8 and 6.1.1.4'
Ge Ge -1.0885 0.8855 'International Tables Vol C Tables 4.2.6.8 and 6.1.1.4'
Mo Mo -0.0483 2.7339 'International Tables Vol C Tables 4.2.6.8 and 6.1.1.4'

loop_
_geom_angle_atom_site_label_1
_geom_angle_atom_site_label_2
_geom_angle_atom_site_label_3
_geom_angle
_geom_angle_site_symmetry_1
_geom_angle_site_symmetry_3
C32 Mo1 C33 86.5(3) . .
C32 Mo1 C34 88.8(3) . .
C33 Mo1 C34 91.6(3) . .
C32 Mo1 C31 91.2(3) . .
C33 Mo1 C31 88.9(2) . .
C34 Mo1 C31 179.4(3) . .
C32 Mo1 Ge1 92.3(2) . 7_556
C33 Mo1 Ge1 178.1(2) . 7_556
C34 Mo1 Ge1 89.81(18) . 7_556
C31 Mo1 Ge1 89.63(17) . 7_556
C32 Mo1 Ge1 166.1(2) . .
C33 Mo1 Ge1 79.6(2) . .
C34 Mo1 Ge1 90.7(2) . .
C31 Mo1 Ge1 89.4(2) . .
Ge1 Mo1 Ge1 101.57(3) 7_556 .
C32 Mo1 Mo1 143.5(2) . 7_556
C33 Mo1 Mo1 130.1(2) . 7_556
C34 Mo1 Mo1 90.4(2) . 7_556
C31 Mo1 Mo1 89.3(2) . 7_556
Ge1 Mo1 Mo1 51.13(2) 7_556 7_556
Ge1 Mo1 Mo1 50.44(2) . 7_556
C1 Ge1 Mo1 147.8(2) . 7_556
C1 Ge1 Mo1 133.7(2) . .
Mo1 Ge1 Mo1 78.42(3) 7_556 .
C6 C1 C2 120.6(5) . .
C6 C1 Ge1 119.3(4) . .
C2 C1 Ge1 120.1(5) . .
C3 C2 C1 117.6(6) . .
C3 C2 C7 119.4(5) . .
C1 C2 C7 123.0(5) . .
C4 C3 C2 122.2(5) . .
C4 C3 H3 118.9 . .
C2 C3 H3 118.9 . .
C3 C4 C5 119.5(6) . .
C3 C4 H4 120.3 . .
C5 C4 H4 120.3 . .
C6 C5 C4 120.2(6) . .
C6 C5 H5 119.9 . .
C4 C5 H5 119.9 . .
C5 C6 C1 120.0(5) . .
C5 C6 C19 120.2(6) . .
C1 C6 C19 119.8(5) . .
C12 C7 C8 120.1(6) . .
C12 C7 C2 118.9(6) . .
C8 C7 C2 120.7(6) . .
C9 C8 C7 120.0(7) . .
C9 C8 C13 119.0(6) . .
C7 C8 C13 120.9(6) . .
C10 C9 C8 119.7(7) . .
C10 C9 H9 120.1 . .
C8 C9 H9 120.1 . .
C9 C10 C11 122.0(7) . .
C9 C10 H10 119.0 . .
C11 C10 H10 119.0 . .
C10 C11 C12 119.3(7) . .
C10 C11 H11 120.3 . .
C12 C11 H11 120.3 . .
C7 C12 C11 118.9(7) . .
C7 C12 C16 122.8(6) . .
C11 C12 C16 118.2(6) . .
C8 C13 C15 111.9(5) . .
C8 C13 C14 114.1(6) . .
C15 C13 C14 106.9(6) . .
C8 C13 H13 107.9 . .
C15 C13 H13 107.9 . .
C14 C13 H13 107.9 . .
C13 C14 H14A 109.5 . .
C13 C14 H14B 109.5 . .
H14A C14 H14B 109.5 . .
C13 C14 H14C 109.5 . .
H14A C14 H14C 109.5 . .
H14B C14 H14C 109.5 . .
C13 C15 H15A 109.5 . .
C13 C15 H15B 109.5 . .
H15A C15 H15B 109.5 . .
C13 C15 H15C 109.5 . .
H15A C15 H15C 109.5 . .
H15B C15 H15C 109.5 . .
C17 C16 C12 113.3(6) . .
C17 C16 C18 109.8(6) . .
C12 C16 C18 109.2(5) . .
C17 C16 H16 108.1 . .
C12 C16 H16 108.1 . .
C18 C16 H16 108.1 . .
C16 C17 H17A 109.5 . .
C16 C17 H17B 109.5 . .
H17A C17 H17B 109.5 . .
C16 C17 H17C 109.5 . .
H17A C17 H17C 109.5 . .
H17B C17 H17C 109.5 . .
C16 C18 H18A 109.5 . .
C16 C18 H18B 109.5 . .
H18A C18 H18B 109.5 . .
C16 C18 H18C 109.5 . .
H18A C18 H18C 109.5 . .
H18B C18 H18C 109.5 . .
C20 C19 C24 121.3(5) . .
C20 C19 C6 118.9(6) . .
C24 C19 C6 119.7(6) . .
C21 C20 C19 118.3(6) . .
C21 C20 C25 119.7(7) . .
C19 C20 C25 122.0(5) . .
C22 C21 C20 120.7(7) . .
C22 C21 H21 119.6 . .
C20 C21 H21 119.6 . .
C23 C22 C21 120.9(6) . .
C23 C22 H22 119.5 . .
C21 C22 H22 119.5 . .
C22 C23 C24 121.4(7) . .
C22 C23 H23 119.3 . .
C24 C23 H23 119.3 . .
C23 C24 C19 117.2(6) . .
C23 C24 C28 120.5(6) . .
C19 C24 C28 122.2(5) . .
C26 C25 C27 110.1(6) . .
C26 C25 C20 110.5(5) . .
C27 C25 C20 113.5(5) . .
C26 C25 H25 107.5 . .
C27 C25 H25 107.5 . .
C20 C25 H25 107.5 . .
C25 C26 H26A 109.5 . .
C25 C26 H26B 109.5 . .
H26A C26 H26B 109.5 . .
C25 C26 H26C 109.5 . .
H26A C26 H26C 109.5 . .
H26B C26 H26C 109.5 . .
C25 C27 H27A 109.5 . .
C25 C27 H27B 109.5 . .
H27A C27 H27B 109.5 . .
C25 C27 H27C 109.5 . .
H27A C27 H27C 109.5 . .
H27B C27 H27C 109.5 . .
C24 C28 C30 109.9(6) . .
C24 C28 C29 113.5(6) . .
C30 C28 C29 109.3(6) . .
C24 C28 H28 108.0 . .
C30 C28 H28 108.0 . .
C29 C28 H28 108.0 . .
C28 C29 H29A 109.5 . .
C28 C29 H29B 109.5 . .
H29A C29 H29B 109.5 . .
C28 C29 H29C 109.5 . .
H29A C29 H29C 109.5 . .
H29B C29 H29C 109.5 . .
C28 C30 H30A 109.5 . .
C28 C30 H30B 109.5 . .
H30A C30 H30B 109.5 . .
C28 C30 H30C 109.5 . .
H30A C30 H30C 109.5 . .
H30B C30 H30C 109.5 . .
O1 C31 Mo1 176.9(6) . .
O2 C32 Mo1 176.1(6) . .
O3 C33 Mo1 177.1(7) . .
O4 C34 Mo1 176.6(7) . .

loop_
_geom_bond_atom_site_label_1
_geom_bond_atom_site_label_2
_geom_bond_distance
_geom_bond_site_symmetry_2
Mo1 C32 1.977(8) .
Mo1 C33 2.005(6) .
Mo1 C34 2.053(8) .
Mo1 C31 2.071(8) .
Mo1 Ge1 2.5045(9) 7_556
Mo1 Ge1 2.5292(10) .
Mo1 Mo1 3.1823(12) 7_556
Ge1 C1 1.947(6) .
Ge1 Mo1 2.5045(9) 7_556
C1 C6 1.405(9) .
C1 C2 1.422(7) .
O1 C31 1.129(8) .
C2 C3 1.389(8) .
C2 C7 1.496(8) .
O2 C32 1.160(9) .
C3 C4 1.380(9) .
C3 H3 0.9500 .
O3 C33 1.135(8) .
C4 C5 1.410(8) .
C4 H4 0.9500 .
O4 C34 1.154(8) .
C5 C6 1.373(8) .
C5 H5 0.9500 .
C6 C19 1.518(7) .
C7 C12 1.408(10) .
C7 C8 1.408(9) .
C8 C9 1.394(9) .
C8 C13 1.521(10) .
C9 C10 1.378(10) .
C9 H9 0.9500 .
C10 C11 1.383(10) .
C10 H10 0.9500 .
C11 C12 1.423(9) .
C11 H11 0.9500 .
C12 C16 1.529(10) .
C13 C15 1.537(9) .
C13 C14 1.537(9) .
C13 H13 1.0000 .
C14 H14A 0.9800 .
C14 H14B 0.9800 .
C14 H14C 0.9800 .
C15 H15A 0.9800 .
C15 H15B 0.9800 .
C15 H15C 0.9800 .
C16 C17 1.514(9) .
C16 C18 1.553(8) .
C16 H16 1.0000 .
C17 H17A 0.9800 .
C17 H17B 0.9800 .
C17 H17C 0.9800 .
C18 H18A 0.9800 .
C18 H18B 0.9800 .
C18 H18C 0.9800 .
C19 C20 1.404(10) .
C19 C24 1.423(10) .
C20 C21 1.402(8) .
C20 C25 1.543(9) .
C21 C22 1.384(10) .
C21 H21 0.9500 .
C22 C23 1.361(10) .
C22 H22 0.9500 .
C23 C24 1.412(8) .
C23 H23 0.9500 .
C24 C28 1.488(10) .
C25 C26 1.521(9) .
C25 C27 1.540(9) .
C25 H25 1.0000 .
C26 H26A 0.9800 .
C26 H26B 0.9800 .
C26 H26C 0.9800 .
C27 H27A 0.9800 .
C27 H27B 0.9800 .
C27 H27C 0.9800 .
C28 C30 1.523(10) .
C28 C29 1.552(11) .
C28 H28 1.0000 .
C29 H29A 0.9800 .
C29 H29B 0.9800 .
C29 H29C 0.9800 .
C30 H30A 0.9800 .
C30 H30B 0.9800 .
C30 H30C 0.9800 .

loop_
_geom_torsion_atom_site_label_1
_geom_torsion_atom_site_label_2
_geom_torsion_atom_site_label_3
_geom_torsion_atom_site_label_4
_geom_torsion
C6 C1 C2 C3 0.1(10)
Ge1 C1 C2 C3 -179.3(5)
C6 C1 C2 C7 -178.2(6)
Ge1 C1 C2 C7 2.4(9)
C1 C2 C3 C4 -0.6(10)
C7 C2 C3 C4 177.8(7)
C2 C3 C4 C5 0.5(11)
C3 C4 C5 C6 0.0(11)
C4 C5 C6 C1 -0.5(10)
C4 C5 C6 C19 179.6(6)
C2 C1 C6 C5 0.4(10)
Ge1 C1 C6 C5 179.8(5)
C2 C1 C6 C19 -179.7(6)
Ge1 C1 C6 C19 -0.2(9)
C3 C2 C7 C12 77.1(8)
C1 C2 C7 C12 -104.6(7)
C3 C2 C7 C8 -97.0(7)
C1 C2 C7 C8 81.2(8)
C12 C7 C8 C9 0.3(9)
C2 C7 C8 C9 174.4(5)
C12 C7 C8 C13 -176.5(5)
C2 C7 C8 C13 -2.4(8)
C7 C8 C9 C10 0.5(9)
C13 C8 C9 C10 177.4(5)
C8 C9 C10 C11 -0.8(10)
C9 C10 C11 C12 0.3(10)
C8 C7 C12 C11 -0.8(9)
C2 C7 C12 C11 -175.0(5)
C8 C7 C12 C16 177.1(5)
C2 C7 C12 C16 2.9(8)
C10 C11 C12 C7 0.6(9)
C10 C11 C12 C16 -177.5(6)
C9 C8 C13 C15 -102.3(7)
C7 C8 C13 C15 74.5(7)
C9 C8 C13 C14 19.2(8)
C7 C8 C13 C14 -164.0(5)
C7 C12 C16 C17 139.6(6)
C11 C12 C16 C17 -42.5(7)
C7 C12 C16 C18 -97.7(7)
C11 C12 C16 C18 80.3(7)
C5 C6 C19 C20 95.8(8)
C1 C6 C19 C20 -84.2(8)
C5 C6 C19 C24 -80.3(9)
C1 C6 C19 C24 99.8(8)
C24 C19 C20 C21 -3.1(10)
C6 C19 C20 C21 -179.1(6)
C24 C19 C20 C25 173.5(6)
C6 C19 C20 C25 -2.5(9)
C19 C20 C21 C22 0.4(10)
C25 C20 C21 C22 -176.2(6)
C20 C21 C22 C23 0.9(11)
C21 C22 C23 C24 0.5(11)
C22 C23 C24 C19 -3.0(10)
C22 C23 C24 C28 173.8(7)
C20 C19 C24 C23 4.4(10)
C6 C19 C24 C23 -179.7(6)
C20 C19 C24 C28 -172.4(6)
C6 C19 C24 C28 3.5(10)
C21 C20 C25 C26 97.6(7)
C19 C20 C25 C26 -78.9(8)
C21 C20 C25 C27 -26.6(9)
C19 C20 C25 C27 156.9(6)
C23 C24 C28 C30 -83.5(8)
C19 C24 C28 C30 93.2(8)
C23 C24 C28 C29 39.2(9)
C19 C24 C28 C29 -144.1(7)
